data_4060302
loop_
_publ_author_name
'S\'anchez-Nieves, Javier'
'Frutos, Luis M.'
'Royo, Pascual'
'Casta\~no, Obis'
'Herdtweck, Eberhardt'

_publ_section_title
;
 Trapping Unstable Terminal Ta-O Multiple Bonds of Monocyclopentadienyl
 Tantalum Complexes with a Lewis Acid
;
_journal_coden_ASTM ORGND7
_journal_issue 8
_journal_name_full Organometallics
_journal_page_first 2004
_journal_page_last 2007
_journal_paper_doi 10.1021/om049012+
_journal_volume 24
_journal_year 2005
_chemical_formula_moiety 'C28 H15 B Cl2 F15 O Ta'
_chemical_formula_sum 'C28 H15 B Cl2 F15 O Ta'
_chemical_formula_weight 915.06
_space_group_IT_number 2
_space_group_name_Hall '-P 1'
_space_group_name_H-M_alt 'P -1'
_symmetry_cell_setting triclinic
_symmetry_space_group_name_Hall '-P 1'
_symmetry_space_group_name_H-M 'P -1'
_atom_sites_solution_hydrogens difmap
_atom_sites_solution_primary direct
_atom_sites_solution_secondary difmap
_cell_angle_alpha 88.8081(5)
_cell_angle_beta 69.2081(5)
_cell_angle_gamma 74.7048(5)
_cell_formula_units_Z 2
_cell_length_a 10.6113(1)
_cell_length_b 11.2399(1)
_cell_length_c 13.7102(2)
_cell_measurement_reflns_used 5366
_cell_measurement_temperature 173(1)
_cell_measurement_theta_max 25.41
_cell_measurement_theta_min 2.57
_cell_volume 1469.76(3)
_computing_cell_refinement 'DENZO (Nonius, 2001b)'
_computing_data_collection 'Kappa-CCD Control Software (Nonius, 2001a)'
_computing_data_reduction 'DENZO (Nonius, 2001b)'
_computing_molecular_graphics 'PLATON (Spek, 2001)'
_computing_publication_material 'PLATON (Spek, 2001)'
_computing_structure_refinement 'SHELXL97 (Sheldrick, 1998)'
_computing_structure_solution 'SIR92 (Altomare, 1994)'
_diffrn_ambient_temperature 173(1)
_diffrn_detector ' CCD plate '
_diffrn_detector_area_resol_mean 18
_diffrn_measured_fraction_theta_full 0.995
_diffrn_measured_fraction_theta_max 0.995
_diffrn_measurement_device ' \k-geometry diffractometer '
_diffrn_measurement_device_type ' Nonius \k-CCD diffractometer'
_diffrn_measurement_method ' phi- and omega-rotation '
_diffrn_radiation_monochromator graphite
_diffrn_radiation_source 'NONIUS FR 591 rotating anode'
_diffrn_radiation_type 'Mo K\a'
_diffrn_radiation_wavelength 0.71073
_diffrn_reflns_av_R_equivalents 0.050
_diffrn_reflns_av_sigmaI/netI 0.0198
_diffrn_reflns_limit_h_max 12
_diffrn_reflns_limit_h_min -12
_diffrn_reflns_limit_k_max 13
_diffrn_reflns_limit_k_min -13
_diffrn_reflns_limit_l_max 16
_diffrn_reflns_limit_l_min -16
_diffrn_reflns_number 33311
_diffrn_reflns_theta_full 25.41
_diffrn_reflns_theta_max 25.41
_diffrn_reflns_theta_min 2.57
_diffrn_standards_decay_% 0
_exptl_absorpt_coefficient_mu 4.041
_exptl_absorpt_correction_T_max 0.674
_exptl_absorpt_correction_T_min 0.125
_exptl_absorpt_correction_type multi-scan
_exptl_absorpt_process_details '(applied during the scaling procedure; Nonius, 2001b)'
_exptl_crystal_colour yellow
_exptl_crystal_density_diffrn 2.068
_exptl_crystal_density_meas none
_exptl_crystal_density_method none
_exptl_crystal_description fragment
_exptl_crystal_F_000 876
_exptl_crystal_size_max 0.89
_exptl_crystal_size_mid 0.23
_exptl_crystal_size_min 0.10
_exptl_special_details
;
Diffractometer operator             E. Herdtweck
scanspeed                           2 x 10 s per film
repetition                                 1
dx                                        40
1167 films measured in 10 data sets
set 1:            phi-scan with delta_phi = 1.0
set 2 to 10:  omega-scans with delta_omega = 1.0
;
_refine_diff_density_max 1.076
_refine_diff_density_min -0.698
_refine_diff_density_rms 0.092
_refine_ls_goodness_of_fit_ref 1.102
_refine_ls_hydrogen_treatment refall
_refine_ls_matrix_type full
_refine_ls_number_parameters 493
_refine_ls_number_reflns 5385
_refine_ls_number_restraints 0
_refine_ls_restrained_S_all 1.102
_refine_ls_R_factor_all 0.0237
_refine_ls_R_factor_gt 0.0226
_refine_ls_shift/su_max 0.001
_refine_ls_shift/su_mean 0.000
_refine_ls_structure_factor_coef Fsqd
_refine_ls_weighting_details 'w=1/[\s^2^(Fo^2^)+(Fo^2^)+(0.0309P)^2^+2.4409P] where P=(Fo^2^+2Fc^2^)/3'
_refine_ls_weighting_scheme sigma
_refine_ls_wR_factor_gt 0.0588
_refine_ls_wR_factor_ref 0.0593
_reflns_number_gt 5226
_reflns_number_total 5385
_reflns_threshold_expression I>2\s(I)
_cod_data_source_file om049012+rom20050126_102307.cif
_cod_data_source_block ROYN-4250-173
_cod_depositor_comments
;
The following automatic conversions were performed:
'_symmetry_cell_setting' value 'Triclinic' changed to 'triclinic'
according to '/home/saulius/struct/CIF-dictionaries/cif_core.dic'
dictionary named 'cif_core.dic' version 2.4.1 from 2010-06-29.

Automatic conversion script
Id: cif_fix_enum 1527 2010-12-29 10:47:43Z saulius 
;
_cod_database_code 4060302

loop_
_symmetry_equiv_pos_as_xyz
x,y,z
-x,-y,-z

loop_
_atom_site_aniso_label
_atom_site_aniso_U_11
_atom_site_aniso_U_22
_atom_site_aniso_U_33
_atom_site_aniso_U_23
_atom_site_aniso_U_13
_atom_site_aniso_U_12
Ta 0.0242(1) 0.0206(1) 0.0225(1) 0.0080(1) -0.0090(1) -0.0063(1)
Cl1 0.0499(6) 0.0233(4) 0.0586(6) 0.0063(4) -0.0260(5) -0.0108(4)
Cl2 0.0299(4) 0.0429(5) 0.0264(4) 0.0027(4) -0.0047(4) -0.0081(4)
F32 0.0455(14) 0.0495(14) 0.0392(13) -0.0043(10) -0.0262(11) 0.0103(11)
F33 0.0605(17) 0.083(2) 0.0448(15) -0.0113(14) -0.0270(13) -0.0217(15)
F34 0.092(2) 0.0493(16) 0.0473(15) -0.0196(13) -0.0057(15) -0.0247(15)
F35 0.088(2) 0.0380(14) 0.0472(16) -0.0033(12) -0.0025(15) 0.0253(14)
F36 0.0443(14) 0.0664(17) 0.0417(14) -0.0045(12) -0.0188(12) 0.0267(13)
F42 0.0327(11) 0.0238(10) 0.0385(11) 0.0105(8) -0.0144(9) -0.0094(8)
F43 0.0294(11) 0.0464(13) 0.0460(13) 0.0197(10) -0.0115(10) -0.0195(10)
F44 0.0207(11) 0.0474(14) 0.0547(15) 0.0050(11) -0.0058(10) -0.0027(10)
F45 0.0310(11) 0.0256(11) 0.0519(14) 0.0039(9) -0.0143(10) 0.0033(9)
F46 0.0291(11) 0.0268(10) 0.0416(12) 0.0164(9) -0.0115(9) -0.0079(9)
F52 0.0425(12) 0.0366(12) 0.0278(11) -0.0011(9) -0.0032(9) -0.0143(10)
F53 0.0609(17) 0.0398(14) 0.0624(17) -0.0075(12) -0.0066(13) -0.0251(12)
F54 0.0472(14) 0.0407(14) 0.0744(18) 0.0222(13) -0.0122(13) -0.0246(12)
F55 0.0401(13) 0.0761(18) 0.0354(13) 0.0300(12) -0.0098(10) -0.0276(13)
F56 0.0446(13) 0.0665(16) 0.0210(10) 0.0090(10) -0.0088(9) -0.0266(12)
O 0.0227(11) 0.0255(12) 0.0247(12) 0.0081(9) -0.0095(9) -0.0058(9)
C11 0.0289(18) 0.035(2) 0.042(2) 0.0179(17) -0.0185(17) -0.0091(16)
C12 0.0256(18) 0.0333(19) 0.042(2) 0.0131(16) -0.0175(16) -0.0059(15)
C13 0.0229(17) 0.0312(18) 0.0304(18) 0.0093(14) -0.0124(14) -0.0075(14)
C14 0.0284(18) 0.0362(19) 0.0316(18) 0.0100(15) -0.0161(15) -0.0141(15)
C15 0.0319(19) 0.045(2) 0.0303(19) 0.0128(16) -0.0174(16) -0.0136(17)
C21 0.054(3) 0.041(3) 0.062(3) 0.030(3) -0.029(3) -0.013(2)
C22 0.034(2) 0.030(2) 0.056(3) 0.0043(19) -0.011(2) 0.0045(18)
C23 0.029(2) 0.034(2) 0.035(2) 0.0116(17) -0.0095(17) -0.0091(17)
C24 0.041(2) 0.037(2) 0.037(2) 0.0028(18) -0.015(2) -0.0152(18)
C25 0.051(3) 0.067(3) 0.028(2) 0.017(2) -0.020(2) -0.029(2)
C31 0.0262(17) 0.0248(17) 0.0218(16) 0.0073(13) -0.0056(14) -0.0050(14)
C32 0.0295(18) 0.0306(18) 0.0256(17) 0.0050(14) -0.0078(15) -0.0065(15)
C33 0.041(2) 0.045(2) 0.0283(19) 0.0016(16) -0.0089(17) -0.0183(18)
C34 0.056(3) 0.038(2) 0.031(2) -0.0038(17) -0.0015(19) -0.020(2)
C35 0.053(3) 0.0263(19) 0.033(2) 0.0043(16) -0.0014(19) 0.0016(18)
C36 0.036(2) 0.034(2) 0.0261(18) 0.0056(15) -0.0079(16) 0.0018(16)
C41 0.0261(17) 0.0242(16) 0.0183(15) 0.0044(12) -0.0096(13) -0.0052(13)
C42 0.0283(17) 0.0240(16) 0.0232(16) 0.0064(13) -0.0140(14) -0.0064(14)
C43 0.0270(17) 0.0368(19) 0.0251(17) 0.0094(14) -0.0111(14) -0.0140(15)
C44 0.0232(17) 0.039(2) 0.0284(18) 0.0027(15) -0.0085(15) -0.0051(15)
C45 0.0304(18) 0.0258(17) 0.0289(18) 0.0030(14) -0.0144(15) -0.0026(14)
C46 0.0263(17) 0.0266(17) 0.0208(16) 0.0062(13) -0.0101(13) -0.0076(14)
C51 0.0204(16) 0.0273(17) 0.0259(17) 0.0116(13) -0.0098(13) -0.0031(13)
C52 0.0258(17) 0.0258(17) 0.0289(18) 0.0073(14) -0.0074(14) -0.0037(14)
C53 0.0320(19) 0.0242(18) 0.049(2) 0.0049(16) -0.0138(18) -0.0058(15)
C54 0.0287(19) 0.0292(19) 0.055(2) 0.0213(18) -0.0106(18) -0.0105(15)
C55 0.0236(17) 0.044(2) 0.0306(19) 0.0195(17) -0.0086(15) -0.0090(16)
C56 0.0244(17) 0.038(2) 0.0265(18) 0.0129(15) -0.0113(14) -0.0063(15)
B 0.0235(18) 0.0230(18) 0.0219(18) 0.0087(14) -0.0098(15) -0.0042(15)

loop_
_atom_site_label
_atom_site_type_symbol
_atom_site_thermal_displace_type
_atom_site_fract_x
_atom_site_fract_y
_atom_site_fract_z
_atom_site_occupancy
_atom_site_U_iso_or_equiv
_atom_site_calc_flag
_atom_site_refinement_flags
Ta Ta Uani 0.14209(1) 0.17466(1) 0.36797(1) 1.000 0.0224(1) . .
Cl1 Cl Uani 0.11568(11) -0.01278(8) 0.33217(9) 1.000 0.0420(3) . .
Cl2 Cl Uani -0.05953(9) 0.26892(9) 0.50350(7) 1.000 0.0350(3) . .
F32 F Uani -0.0818(3) 0.3398(2) 0.03584(18) 1.000 0.0463(8) . .
F33 F Uani -0.0372(3) 0.1690(3) -0.1128(2) 1.000 0.0599(10) . .
F34 F Uani 0.1739(4) -0.0436(3) -0.1490(2) 1.000 0.0669(10) . .
F35 F Uani 0.3380(4) -0.0798(2) -0.0308(2) 1.000 0.0725(10) . .
F36 F Uani 0.3038(3) 0.0945(3) 0.1110(2) 1.000 0.0583(9) . .
F42 F Uani -0.1312(2) 0.20828(18) 0.29588(16) 1.000 0.0310(6) . .
F43 F Uani -0.4055(2) 0.3075(2) 0.39629(18) 1.000 0.0396(7) . .
F44 F Uani -0.5246(2) 0.5516(2) 0.3851(2) 1.000 0.0445(8) . .
F45 F Uani -0.3621(2) 0.69422(19) 0.27406(18) 1.000 0.0386(7) . .
F46 F Uani -0.0886(2) 0.60007(18) 0.17589(17) 1.000 0.0330(6) . .
F52 F Uani 0.0911(2) 0.5171(2) 0.30746(16) 1.000 0.0376(7) . .
F53 F Uani 0.2408(3) 0.6819(2) 0.2508(2) 1.000 0.0563(9) . .
F54 F Uani 0.3973(3) 0.6900(2) 0.0463(2) 1.000 0.0546(9) . .
F55 F Uani 0.4040(3) 0.5269(3) -0.10081(18) 1.000 0.0497(9) . .
F56 F Uani 0.2661(2) 0.3574(2) -0.04673(16) 1.000 0.0427(8) . .
O O Uani 0.1195(2) 0.2630(2) 0.26280(18) 1.000 0.0243(7) . .
C11 C Uani 0.3145(4) 0.0504(4) 0.4420(3) 1.000 0.0339(11) . .
C12 C Uani 0.3853(4) 0.0753(3) 0.3373(3) 1.000 0.0327(11) . .
C13 C Uani 0.3661(4) 0.2055(3) 0.3338(3) 1.000 0.0275(10) . .
C14 C Uani 0.2789(4) 0.2616(3) 0.4368(3) 1.000 0.0296(11) . .
C15 C Uani 0.2503(4) 0.1640(4) 0.5026(3) 1.000 0.0335(11) . .
C21 C Uani 0.3192(6) -0.0755(5) 0.4810(5) 1.000 0.0505(17) . .
C22 C Uani 0.4767(5) -0.0219(4) 0.2486(4) 1.000 0.0442(14) . .
C23 C Uani 0.4346(4) 0.2690(4) 0.2402(3) 1.000 0.0333(12) . .
C24 C Uani 0.2348(5) 0.3957(4) 0.4721(4) 1.000 0.0372(12) . .
C25 C Uani 0.1702(5) 0.1816(5) 0.6194(3) 1.000 0.0447(16) . .
C31 C Uani 0.1033(4) 0.2237(3) 0.0853(3) 1.000 0.0256(10) . .
C32 C Uani 0.0227(4) 0.2362(3) 0.0234(3) 1.000 0.0296(10) . .
C33 C Uani 0.0450(4) 0.1498(4) -0.0551(3) 1.000 0.0378(11) . .
C34 C Uani 0.1509(5) 0.0421(4) -0.0733(3) 1.000 0.0441(14) . .
C35 C Uani 0.2329(5) 0.0244(4) -0.0143(3) 1.000 0.0440(14) . .
C36 C Uani 0.2095(4) 0.1156(4) 0.0613(3) 1.000 0.0353(11) . .
C41 C Uani -0.0925(3) 0.3989(3) 0.2334(2) 1.000 0.0228(9) . .
C42 C Uani -0.1831(4) 0.3311(3) 0.2903(3) 1.000 0.0241(9) . .
C43 C Uani -0.3251(4) 0.3796(3) 0.3414(3) 1.000 0.0282(10) . .
C44 C Uani -0.3862(4) 0.5022(4) 0.3364(3) 1.000 0.0311(11) . .
C45 C Uani -0.3029(4) 0.5738(3) 0.2795(3) 1.000 0.0284(10) . .
C46 C Uani -0.1610(3) 0.5225(3) 0.2304(2) 1.000 0.0241(10) . .
C51 C Uani 0.1719(3) 0.4272(3) 0.1345(3) 1.000 0.0250(10) . .
C52 C Uani 0.1720(4) 0.5138(3) 0.2043(3) 1.000 0.0283(10) . .
C53 C Uani 0.2461(4) 0.6011(3) 0.1778(3) 1.000 0.0357(11) . .
C54 C Uani 0.3249(4) 0.6047(4) 0.0743(3) 1.000 0.0387(11) . .
C55 C Uani 0.3290(4) 0.5221(4) 0.0012(3) 1.000 0.0334(11) . .
C56 C Uani 0.2548(4) 0.4347(3) 0.0312(3) 1.000 0.0297(11) . .
B B Uani 0.0763(4) 0.3307(3) 0.1755(3) 1.000 0.0229(10) . .
H211 H Uiso 0.242(7) -0.070(6) 0.542(5) 1.000 0.079(19) . .
H212 H Uiso 0.397(8) -0.108(6) 0.490(5) 1.000 0.09(2) . .
H213 H Uiso 0.324(7) -0.118(6) 0.432(5) 1.000 0.08(2) . .
H221 H Uiso 0.480(6) 0.010(5) 0.175(5) 1.000 0.067(16) . .
H222 H Uiso 0.442(6) -0.088(6) 0.250(5) 1.000 0.074(18) . .
H223 H Uiso 0.573(5) -0.059(4) 0.249(4) 1.000 0.051(13) . .
H231 H Uiso 0.408(5) 0.355(5) 0.255(4) 1.000 0.052(13) . .
H232 H Uiso 0.417(5) 0.251(4) 0.179(4) 1.000 0.047(13) . .
H233 H Uiso 0.523(5) 0.247(4) 0.230(3) 1.000 0.039(12) . .
H241 H Uiso 0.236(5) 0.445(4) 0.419(4) 1.000 0.042(12) . .
H242 H Uiso 0.287(6) 0.411(5) 0.508(5) 1.000 0.073(18) . .
H243 H Uiso 0.142(6) 0.424(5) 0.516(4) 1.000 0.054(14) . .
H251 H Uiso 0.125(7) 0.117(7) 0.640(5) 1.000 0.10(2) . .
H252 H Uiso 0.089(9) 0.268(8) 0.646(6) 1.000 0.12(3) . .
H253 H Uiso 0.225(7) 0.188(6) 0.653(5) 1.000 0.077(19) . .

loop_
_atom_type_symbol
_atom_type_description
_atom_type_scat_dispersion_real
_atom_type_scat_dispersion_imag
_atom_type_scat_source
Ta Ta -0.7052 6.5227 'International Tables Vol C Tables 4.2.6.8 and 6.1.1.4'
O O 0.0106 0.0060 'International Tables Vol C Tables 4.2.6.8 and 6.1.1.4'
F F 0.0171 0.0103 'International Tables Vol C Tables 4.2.6.8 and 6.1.1.4'
Cl Cl 0.1484 0.1585 'International Tables Vol C Tables 4.2.6.8 and 6.1.1.4'
B B 0.0013 0.0007 'International Tables Vol C Tables 4.2.6.8 and 6.1.1.4'
H H 0.0000 0.0000 'International Tables Vol C Tables 4.2.6.8 and 6.1.1.4'
C C 0.0033 0.0016 'International Tables Vol C Tables 4.2.6.8 and 6.1.1.4'

loop_
_geom_angle_atom_site_label_1
_geom_angle_atom_site_label_2
_geom_angle_atom_site_label_3
_geom_angle
_geom_angle_site_symmetry_1
_geom_angle_site_symmetry_2
_geom_angle_site_symmetry_3
_geom_angle_publ_flag
Cl1 Ta Cl2 104.88(4) . . . yes
Cl1 Ta O 104.49(8) . . . yes
Cl1 Ta C11 84.28(11) . . . yes
Cl1 Ta C12 88.89(9) . . . yes
Cl1 Ta C13 121.93(9) . . . yes
Cl1 Ta C14 140.44(9) . . . yes
Cl1 Ta C15 111.41(10) . . . yes
Cl2 Ta O 101.30(8) . . . yes
Cl2 Ta C11 108.44(9) . . . yes
Cl2 Ta C12 139.15(10) . . . yes
Cl2 Ta C13 126.11(9) . . . yes
Cl2 Ta C14 91.71(10) . . . yes
Cl2 Ta C15 83.66(10) . . . yes
O Ta C11 145.70(12) . . . yes
O Ta C12 112.34(12) . . . yes
O Ta C13 91.98(12) . . . yes
O Ta C14 107.09(11) . . . yes
O Ta C15 141.17(13) . . . yes
C11 Ta C12 33.70(13) . . . yes
C11 Ta C13 56.69(13) . . . yes
C11 Ta C14 56.27(13) . . . yes
C11 Ta C15 32.72(14) . . . yes
C12 Ta C13 34.67(12) . . . yes
C12 Ta C14 57.30(13) . . . yes
C12 Ta C15 55.63(13) . . . yes
C13 Ta C14 34.99(13) . . . yes
C13 Ta C15 56.69(14) . . . yes
C14 Ta C15 34.11(13) . . . yes
Ta O B 169.6(2) . . . yes
Ta C11 C12 69.8(2) . . . yes
Ta C11 C15 73.0(3) . . . yes
Ta C11 C21 126.6(4) . . . yes
C12 C11 C15 107.7(4) . . . no
C12 C11 C21 125.5(4) . . . no
C15 C11 C21 126.5(4) . . . no
Ta C12 C11 76.5(3) . . . yes
Ta C12 C13 71.2(2) . . . yes
Ta C12 C22 123.1(3) . . . yes
C11 C12 C13 108.6(3) . . . no
C11 C12 C22 124.9(3) . . . no
C13 C12 C22 126.2(4) . . . no
Ta C13 C12 74.2(3) . . . yes
Ta C13 C14 73.2(3) . . . yes
Ta C13 C23 121.7(3) . . . yes
C12 C13 C14 107.3(3) . . . no
C12 C13 C23 125.4(3) . . . no
C14 C13 C23 127.1(3) . . . no
Ta C14 C13 71.8(2) . . . yes
Ta C14 C15 76.5(2) . . . yes
Ta C14 C24 121.1(3) . . . yes
C13 C14 C15 107.4(3) . . . no
C13 C14 C24 126.8(3) . . . no
C15 C14 C24 125.7(4) . . . no
Ta C15 C11 74.2(2) . . . yes
Ta C15 C14 69.4(2) . . . yes
Ta C15 C25 124.8(3) . . . yes
C11 C15 C14 108.9(3) . . . no
C11 C15 C25 126.1(4) . . . no
C14 C15 C25 124.9(4) . . . no
C32 C31 C36 113.5(3) . . . no
C32 C31 B 122.6(3) . . . yes
C36 C31 B 123.8(4) . . . yes
F32 C32 C31 119.8(3) . . . yes
F32 C32 C33 116.0(4) . . . yes
C31 C32 C33 124.2(4) . . . no
F33 C33 C32 120.8(4) . . . yes
F33 C33 C34 119.8(4) . . . yes
C32 C33 C34 119.4(4) . . . no
F34 C34 C33 120.3(4) . . . yes
F34 C34 C35 120.7(4) . . . yes
C33 C34 C35 119.0(4) . . . no
F35 C35 C34 120.3(4) . . . yes
F35 C35 C36 120.1(4) . . . yes
C34 C35 C36 119.5(4) . . . no
F36 C36 C31 120.0(4) . . . yes
F36 C36 C35 115.6(4) . . . yes
C31 C36 C35 124.3(4) . . . no
C42 C41 C46 113.1(3) . . . no
C42 C41 B 120.2(3) . . . yes
C46 C41 B 126.7(3) . . . yes
F42 C42 C41 119.3(3) . . . yes
F42 C42 C43 116.2(3) . . . yes
C41 C42 C43 124.5(3) . . . no
F43 C43 C42 120.8(3) . . . yes
F43 C43 C44 119.6(4) . . . yes
C42 C43 C44 119.7(4) . . . no
F44 C44 C43 120.8(4) . . . yes
F44 C44 C45 120.4(4) . . . yes
C43 C44 C45 118.7(4) . . . no
F45 C45 C44 119.1(4) . . . yes
F45 C45 C46 120.9(3) . . . yes
C44 C45 C46 120.0(3) . . . no
F46 C46 C41 120.5(3) . . . yes
F46 C46 C45 115.5(3) . . . yes
C41 C46 C45 124.0(3) . . . no
C52 C51 C56 113.8(3) . . . no
C52 C51 B 120.2(3) . . . yes
C56 C51 B 126.0(3) . . . yes
F52 C52 C51 118.8(3) . . . yes
F52 C52 C53 116.3(3) . . . yes
C51 C52 C53 124.9(4) . . . no
F53 C53 C52 121.1(3) . . . yes
F53 C53 C54 120.3(4) . . . yes
C52 C53 C54 118.5(4) . . . no
F54 C54 C53 119.6(4) . . . yes
F54 C54 C55 120.8(4) . . . yes
C53 C54 C55 119.6(4) . . . no
F55 C55 C54 119.8(4) . . . yes
F55 C55 C56 120.1(4) . . . yes
C54 C55 C56 120.1(4) . . . no
F56 C56 C51 121.5(3) . . . yes
F56 C56 C55 115.5(3) . . . yes
C51 C56 C55 123.0(3) . . . no
C11 C21 H212 111(5) . . . no
C11 C21 H213 105(5) . . . no
H211 C21 H212 112(6) . . . no
H211 C21 H213 116(7) . . . no
H212 C21 H213 104(7) . . . no
C11 C21 H211 109(4) . . . no
C12 C22 H221 112(3) . . . no
H221 C22 H222 102(5) . . . no
H221 C22 H223 111(5) . . . no
H222 C22 H223 104(5) . . . no
C12 C22 H222 113(4) . . . no
C12 C22 H223 114(3) . . . no
C13 C23 H233 106(3) . . . no
C13 C23 H231 111(3) . . . no
C13 C23 H232 114(3) . . . no
H231 C23 H233 104(5) . . . no
H232 C23 H233 112(4) . . . no
H231 C23 H232 109(4) . . . no
C14 C24 H241 113(3) . . . no
C14 C24 H243 114(4) . . . no
H241 C24 H242 112(5) . . . no
C14 C24 H242 110(3) . . . no
H242 C24 H243 107(5) . . . no
H241 C24 H243 101(5) . . . no
C15 C25 H253 111(4) . . . no
H251 C25 H252 107(7) . . . no
H252 C25 H253 101(7) . . . no
C15 C25 H251 109(4) . . . no
H251 C25 H253 115(6) . . . no
C15 C25 H252 115(4) . . . no
C41 B C51 113.8(3) . . . yes
O B C31 106.7(2) . . . yes
O B C41 104.3(3) . . . yes
O B C51 106.8(3) . . . yes
C31 B C41 110.9(3) . . . yes
C31 B C51 113.7(3) . . . yes

loop_
_geom_bond_atom_site_label_1
_geom_bond_atom_site_label_2
_geom_bond_distance
_geom_bond_site_symmetry_1
_geom_bond_site_symmetry_2
_geom_bond_publ_flag
Ta Cl1 2.2826(10) . . yes
Ta Cl2 2.2839(10) . . yes
Ta O 1.784(2) . . yes
Ta C11 2.498(4) . . yes
Ta C12 2.411(4) . . yes
Ta C13 2.372(5) . . yes
Ta C14 2.390(4) . . yes
Ta C15 2.482(4) . . yes
F32 C32 1.344(5) . . yes
F33 C33 1.348(5) . . yes
F34 C34 1.343(5) . . yes
F35 C35 1.345(6) . . yes
F36 C36 1.369(6) . . yes
F42 C42 1.356(4) . . yes
F43 C43 1.354(5) . . yes
F44 C44 1.342(5) . . yes
F45 C45 1.346(4) . . yes
F46 C46 1.352(4) . . yes
F52 C52 1.365(4) . . yes
F53 C53 1.342(5) . . yes
F54 C54 1.349(5) . . yes
F55 C55 1.350(5) . . yes
F56 C56 1.343(4) . . yes
O B 1.546(4) . . yes
C11 C12 1.425(5) . . no
C11 C15 1.403(6) . . no
C11 C21 1.497(7) . . no
C12 C13 1.426(5) . . no
C12 C22 1.507(6) . . no
C13 C14 1.432(5) . . no
C13 C23 1.503(6) . . no
C14 C15 1.432(5) . . no
C14 C24 1.491(6) . . no
C15 C25 1.511(5) . . no
C31 C32 1.385(6) . . no
C31 C36 1.373(6) . . no
C31 B 1.639(5) . . yes
C32 C33 1.378(6) . . no
C33 C34 1.373(6) . . no
C34 C35 1.361(7) . . no
C35 C36 1.383(6) . . no
C41 C42 1.394(5) . . no
C41 C46 1.395(5) . . no
C41 B 1.649(5) . . yes
C42 C43 1.375(6) . . no
C43 C44 1.371(5) . . no
C44 C45 1.377(6) . . no
C45 C46 1.375(5) . . no
C51 C52 1.380(5) . . no
C51 C56 1.392(5) . . no
C51 B 1.635(5) . . yes
C52 C53 1.379(6) . . no
C53 C54 1.374(5) . . no
C54 C55 1.362(6) . . no
C55 C56 1.384(6) . . no
C21 H211 0.93(7) . . no
C21 H212 0.86(9) . . no
C21 H213 0.81(6) . . no
C22 H221 1.06(6) . . no
C22 H222 0.91(7) . . no
C22 H223 1.00(6) . . no
C23 H231 0.94(5) . . no
C23 H232 0.96(5) . . no
C23 H233 0.86(6) . . no
C24 H241 0.90(5) . . no
C24 H242 0.91(7) . . no
C24 H243 0.92(6) . . no
C25 H251 0.96(8) . . no
C25 H252 1.08(9) . . no
C25 H253 0.88(8) . . no
